data_4061934
_journal_name_full Organometallics
_journal_year 2003
_chemical_formula_sum 'C38 H58 Cl N4 O3 Yb'
_chemical_formula_weight 827.37
_space_group_IT_number 19
_symmetry_cell_setting orthorhombic
_symmetry_space_group_name_Hall 'P 2ac 2ab'
_symmetry_space_group_name_H-M 'P 21 21 21'
_cell_angle_alpha 90.00
_cell_angle_beta 90.00
_cell_angle_gamma 90.00
_cell_formula_units_Z 4
_cell_length_a 10.141(3)
_cell_length_b 16.929(9)
_cell_length_c 22.632(10)
_cell_measurement_temperature 203(2)
_cell_volume 3885.4(29)
_diffrn_ambient_temperature 203(2)
_exptl_crystal_density_diffrn 1.414
_refine_ls_R_factor_obs 0.0563
_refine_ls_wR_factor_obs 0.1018
_cod_database_code 4061934

loop_
_symmetry_equiv_pos_as_xyz
'x, y, z'
'-x+1/2, -y, z+1/2'
'-x, y+1/2, -z+1/2'
'x+1/2, -y+1/2, -z'

loop_
_atom_site_aniso_label
_atom_site_aniso_U_11
_atom_site_aniso_U_22
_atom_site_aniso_U_33
_atom_site_aniso_U_23
_atom_site_aniso_U_13
_atom_site_aniso_U_12
Yb 0.0447(4) 0.0364(3) 0.0342(3) 0.0001(4) -0.0001(4) 0.0019(4)
Cl 0.050(3) 0.085(3) 0.058(3) 0.009(2) -0.004(3) 0.015(3)
O1 0.046(8) 0.073(9) 0.031(6) -0.009(5) 0.006(5) -0.006(6)
N1 0.027(8) 0.044(7) 0.040(7) 0.004(8) 0.003(6) -0.011(8)
N2 0.039(10) 0.037(7) 0.045(8) -0.004(6) -0.005(8) 0.004(7)
N3 0.030(10) 0.032(8) 0.051(9) 0.013(7) -0.010(7) -0.004(6)
N4 0.063(12) 0.031(9) 0.045(10) 0.002(7) -0.014(8) -0.003(8)
C1 0.024(10) 0.054(10) 0.027(8) -0.007(7) 0.007(10) -0.010(11)
C2 0.036(13) 0.037(9) 0.049(10) -0.003(8) 0.012(9) -0.002(9)
C3 0.098(18) 0.056(11) 0.025(10) 0.011(8) 0.009(11) -0.016(12)
C4 0.077(17) 0.078(15) 0.041(12) 0.004(10) 0.004(11) -0.011(13)
C5 0.039(12) 0.045(11) 0.063(13) 0.006(10) -0.028(10) -0.002(9)
C6 0.043(12) 0.040(11) 0.073(14) 0.002(10) 0.003(11) 0.006(9)
C7 0.041(12) 0.041(10) 0.041(10) 0.007(9) 0.024(9) 0.001(9)
C8 0.039(10) 0.032(8) 0.038(9) -0.003(9) -0.002(9) -0.001(7)
C9 0.058(12) 0.041(8) 0.039(10) 0.009(7) -0.010(11) -0.010(10)
C10 0.072(14) 0.032(10) 0.061(12) -0.012(9) 0.007(11) 0.009(9)
C11 0.110(21) 0.036(10) 0.052(11) -0.004(9) -0.028(12) 0.009(11)
C12 0.100(17) 0.040(11) 0.034(10) -0.007(9) -0.001(11) 0.025(11)
C13 0.050(13) 0.051(10) 0.034(9) -0.013(8) -0.009(10) 0.027(11)
C14 0.047(12) 0.024(9) 0.049(10) 0.009(8) 0.028(12) 0.016(11)
C15 0.051(14) 0.068(13) 0.041(11) 0.000(10) -0.016(10) -0.012(11)
C16 0.082(16) 0.053(12) 0.051(13) -0.013(10) -0.014(11) -0.008(11)
C17 0.112(19) 0.094(17) 0.028(11) 0.007(12) -0.018(10) -0.003(15)
C18 0.094(17) 0.090(14) 0.042(11) 0.005(12) 0.010(16) 0.010(14)
C19 0.083(16) 0.056(12) 0.032(10) 0.014(9) 0.004(10) -0.013(10)
C20 0.026(12) 0.070(12) 0.043(10) -0.001(9) 0.003(8) 0.011(8)
C21 0.038(12) 0.043(11) 0.043(11) -0.010(8) 0.009(9) 0.000(9)
C22 0.058(16) 0.049(10) 0.054(11) 0.000(8) 0.001(11) -0.003(11)
C23 0.077(15) 0.059(15) 0.061(12) -0.014(10) 0.012(11) 0.029(11)
C24 0.073(16) 0.064(13) 0.038(11) 0.008(10) 0.011(11) 0.013(12)
C25 0.108(21) 0.034(10) 0.072(13) 0.006(10) 0.015(13) 0.002(11)
C26 0.074(17) 0.068(13) 0.084(14) 0.002(11) 0.021(15) -0.035(14)
C27 0.055(13) 0.096(14) 0.044(10) -0.026(10) -0.001(13) -0.001(15)
C30 0.061(12) 0.111(17) 0.059(11) -0.032(16) 0.032(12) 0.017(12)

loop_
_atom_site_label
_atom_site_type_symbol
_atom_site_fract_x
_atom_site_fract_y
_atom_site_fract_z
_atom_site_U_iso_or_equiv
_atom_site_thermal_displace_type
_atom_site_occupancy
_atom_site_calc_flag
_atom_site_refinement_flags
_atom_site_disorder_group
Yb Yb 0.88275(7) 0.55894(4) 0.62335(3) 0.0385(2) Uani 1 d . .
Cl Cl 1.1223(6) 0.5284(3) 0.6454(2) 0.0643(13) Uani 1 d . .
O1 O 0.6643(11) 0.5315(6) 0.5932(4) 0.050(3) Uani 1 d . .
O2 O 0.4879(46) 0.6731(27) 0.7698(20) 0.313(20) Uiso 1 d . .
O3 O 0.7547(36) 0.7854(20) 0.9081(15) 0.263(16) Uiso 1 d . .
N1 N 0.9250(11) 0.5624(9) 0.5198(5) 0.037(3) Uani 1 d . .
N2 N 0.8587(14) 0.6841(7) 0.5871(5) 0.041(3) Uani 1 d . .
N3 N 0.8437(13) 0.6416(7) 0.7011(6) 0.038(4) Uani 1 d . .
N4 N 0.8207(16) 0.4892(8) 0.7089(6) 0.046(5) Uani 1 d . .
C1 C 0.8851(20) 0.6282(9) 0.4916(6) 0.035(4) Uani 1 d . .
C2 C 0.9099(17) 0.6423(9) 0.4296(7) 0.041(5) Uani 1 d . .
H2 H 0.9778(17) 0.6110(9) 0.4136(7) 0.049 Uiso 1 calc R .
C3 C 0.8514(23) 0.6940(10) 0.3888(7) 0.060(6) Uani 1 d . .
H3 H 0.8882(23) 0.6943(10) 0.3507(7) 0.071 Uiso 1 calc R .
C4 C 0.7456(21) 0.7451(12) 0.3979(8) 0.065(6) Uani 1 d . .
H4 H 0.7087(21) 0.7687(12) 0.3641(8) 0.078 Uiso 1 calc R .
C5 C 0.6896(18) 0.7644(10) 0.4515(8) 0.049(5) Uani 1 d . .
H5 H 0.6162(18) 0.7982(10) 0.4491(8) 0.059 Uiso 1 calc R .
C6 C 0.7235(18) 0.7423(10) 0.5073(9) 0.052(5) Uani 1 d . .
H6 H 0.6726(18) 0.7662(10) 0.5370(9) 0.062 Uiso 1 calc R .
C7 C 0.8236(16) 0.6889(10) 0.5295(7) 0.041(5) Uani 1 d . .
C8 C 0.8172(15) 0.7469(8) 0.6278(8) 0.036(4) Uani 1 d . .
H8 H 0.7196(15) 0.7476(8) 0.6286(8) 0.043 Uiso 1 calc R .
C9 C 0.8653(20) 0.8313(8) 0.6134(7) 0.046(4) Uani 1 d . .
H9A H 0.9617(20) 0.8333(8) 0.6155(7) 0.055 Uiso 1 calc R .
H9B H 0.8387(20) 0.8455(8) 0.5731(7) 0.055 Uiso 1 calc R .
C10 C 0.8060(19) 0.8906(9) 0.6574(7) 0.055(5) Uani 1 d . .
H10A H 0.8411(19) 0.9434(9) 0.6491(7) 0.066 Uiso 1 calc R .
H10B H 0.7102(19) 0.8924(9) 0.6521(7) 0.066 Uiso 1 calc R .
C11 C 0.8371(22) 0.8687(9) 0.7212(7) 0.066(7) Uani 1 d . .
H11A H 0.7910(22) 0.9049(9) 0.7480(7) 0.079 Uiso 1 calc R .
H11B H 0.9320(22) 0.8740(9) 0.7283(7) 0.079 Uiso 1 calc R .
C12 C 0.7933(21) 0.7818(9) 0.7343(7) 0.058(6) Uani 1 d . .
H12A H 0.8159(21) 0.7676(9) 0.7751(7) 0.070 Uiso 1 calc R .
H12B H 0.6977(21) 0.7767(9) 0.7295(7) 0.070 Uiso 1 calc R .
C13 C 0.8659(21) 0.7258(9) 0.6903(6) 0.045(5) Uani 1 d . .
H13 H 0.9617(21) 0.7365(9) 0.6926(6) 0.054 Uiso 1 calc R .
C14 C 0.8825(23) 0.6113(8) 0.7529(7) 0.040(4) Uani 1 d . .
C15 C 0.9597(18) 0.6512(12) 0.7960(8) 0.053(5) Uani 1 d . .
H15 H 0.9963(18) 0.6989(12) 0.7826(8) 0.064 Uiso 1 calc R .
C16 C 0.9909(21) 0.6334(11) 0.8530(8) 0.062(6) Uani 1 d . .
H16 H 1.0515(21) 0.6678(11) 0.8711(8) 0.074 Uiso 1 calc R .
C17 C 0.9464(21) 0.5721(13) 0.8882(7) 0.078(7) Uani 1 d . .
H17 H 0.9765(21) 0.5716(13) 0.9275(7) 0.094 Uiso 1 calc R .
C18 C 0.8638(23) 0.5124(11) 0.8721(9) 0.075(6) Uani 1 d . .
H18 H 0.8349(23) 0.4802(11) 0.9034(9) 0.090 Uiso 1 calc R .
C19 C 0.8144(19) 0.4912(10) 0.8157(7) 0.057(5) Uani 1 d . .
H19 H 0.7569(19) 0.4477(10) 0.8145(7) 0.068 Uiso 1 calc R .
C20 C 0.8417(16) 0.5279(10) 0.7611(7) 0.046(5) Uani 1 d . .
C21 C 0.9886(17) 0.4997(9) 0.4859(8) 0.041(4) Uani 1 d . .
H21 H 0.9496(17) 0.4992(9) 0.4458(8) 0.049 Uiso 1 calc R .
C22 C 1.1399(18) 0.5158(9) 0.4798(7) 0.054(5) Uani 1 d . .
H22A H 1.1777(26) 0.4790(40) 0.4517(35) 0.081 Uiso 1 calc R .
H22B H 1.1821(24) 0.5090(59) 0.5180(12) 0.081 Uiso 1 calc R .
H22C H 1.1538(18) 0.5695(21) 0.4661(43) 0.081 Uiso 1 calc R .
C23 C 0.9609(19) 0.4208(10) 0.5147(8) 0.065(6) Uani 1 d . .
H23A H 0.9846(115) 0.3786(10) 0.4878(23) 0.098 Uiso 1 calc R .
H23B H 0.8679(28) 0.4171(30) 0.5243(49) 0.098 Uiso 1 calc R .
H23C H 1.0126(91) 0.4161(32) 0.5507(30) 0.098 Uiso 1 calc R .
C24 C 0.7790(22) 0.4038(12) 0.7124(8) 0.058(6) Uani 1 d . .
H24 H 0.8202(22) 0.3791(12) 0.7475(8) 0.070 Uiso 1 calc R .
C25 C 0.8289(21) 0.3629(10) 0.6571(8) 0.071(7) Uani 1 d . .
H25A H 0.7845(94) 0.3846(55) 0.6228(10) 0.107 Uiso 1 calc R .
H25B H 0.8108(117) 0.3067(15) 0.6597(28) 0.107 Uiso 1 calc R .
H25C H 0.9231(29) 0.3711(64) 0.6534(30) 0.107 Uiso 1 calc R .
C26 C 0.6295(22) 0.3937(11) 0.7159(8) 0.075(6) Uani 1 d . .
H26A H 0.6085(23) 0.3386(15) 0.7227(54) 0.112 Uiso 1 calc R .
H26B H 0.5898(25) 0.4109(69) 0.6791(22) 0.112 Uiso 1 calc R .
H26C H 0.5953(26) 0.4253(57) 0.7483(35) 0.112 Uiso 1 calc R .
C27 C 0.6144(22) 0.5025(11) 0.5365(7) 0.065(5) Uani 1 d . .
H27C H 0.5958(22) 0.4457(11) 0.5384(7) 0.078 Uiso 1 calc R .
H27D H 0.6781(22) 0.5123(11) 0.5048(7) 0.078 Uiso 1 calc R .
C28 C 0.4912(26) 0.5485(17) 0.5269(11) 0.108(8) Uiso 1 d . .
H28C H 0.5027(26) 0.5849(17) 0.4936(11) 0.129 Uiso 1 calc R .
H28D H 0.4182(26) 0.5127(17) 0.5176(11) 0.129 Uiso 1 calc R .
C29 C 0.4618(26) 0.5928(15) 0.5806(11) 0.113(10) Uiso 1 d . .
H29C H 0.4642(26) 0.6496(15) 0.5725(11) 0.136 Uiso 1 calc R .
H29D H 0.3736(26) 0.5792(15) 0.5950(11) 0.136 Uiso 1 calc R .
C30 C 0.5579(16) 0.5730(13) 0.6237(9) 0.077(6) Uani 1 d . .
H30C H 0.5192(16) 0.5391(13) 0.6541(9) 0.092 Uiso 1 calc R .
H30D H 0.5918(16) 0.6209(13) 0.6426(9) 0.092 Uiso 1 calc R .
C31 C 0.4515(69) 0.6544(38) 0.8374(27) 0.368(42) Uiso 1 d . .
H31A H 0.5205(69) 0.6682(38) 0.8659(27) 0.441 Uiso 1 calc R .
H31B H 0.3648(69) 0.6736(38) 0.8500(27) 0.441 Uiso 1 calc R .
C32 C 0.4534(44) 0.5811(29) 0.8197(20) 0.231(22) Uiso 1 d . .
H32A H 0.4454(44) 0.5444(29) 0.8530(20) 0.277 Uiso 1 calc R .
H32B H 0.5339(44) 0.5691(29) 0.7975(20) 0.277 Uiso 1 calc R .
C33 C 0.3360(36) 0.5790(23) 0.7816(15) 0.181(15) Uiso 1 d . .
H33A H 0.2548(36) 0.5727(23) 0.8046(15) 0.218 Uiso 1 calc R .
H33B H 0.3417(36) 0.5370(23) 0.7519(15) 0.218 Uiso 1 calc R .
C34 C 0.3451(31) 0.6601(17) 0.7538(14) 0.134(11) Uiso 1 d . .
H34A H 0.3304(31) 0.6591(17) 0.7110(14) 0.161 Uiso 1 calc R .
H34B H 0.2861(31) 0.6985(17) 0.7725(14) 0.161 Uiso 1 calc R .
C35 C 0.6321(51) 0.8302(24) 0.9072(18) 0.225(19) Uiso 1 d . .
H35A H 0.6492(51) 0.8858(24) 0.8978(18) 0.270 Uiso 1 calc R .
H35B H 0.5714(51) 0.8086(24) 0.8776(18) 0.270 Uiso 1 calc R .
C36 C 0.5790(33) 0.8229(20) 0.9639(15) 0.152(13) Uiso 1 d . .
H36A H 0.5485(33) 0.8748(20) 0.9774(15) 0.182 Uiso 1 calc R .
H36B H 0.5025(33) 0.7875(20) 0.9625(15) 0.182 Uiso 1 calc R .
C37 C 0.6630(31) 0.7959(17) 1.0004(13) 0.133(12) Uiso 1 d . .
H37A H 0.6186(31) 0.7623(17) 1.0296(13) 0.159 Uiso 1 calc R .
H37B H 0.7055(31) 0.8396(17) 1.0215(13) 0.159 Uiso 1 calc R .
C38 C 0.7663(33) 0.7480(20) 0.9674(15) 0.151(13) Uiso 1 d . .
H38A H 0.8545(33) 0.7549(20) 0.9843(15) 0.181 Uiso 1 calc R .
H38B H 0.7441(33) 0.6917(20) 0.9663(15) 0.181 Uiso 1 calc R .

loop_
_geom_bond_atom_site_label_1
_geom_bond_atom_site_label_2
_geom_bond_distance
_geom_bond_site_symmetry_2
_geom_bond_publ_flag
Yb N3 2.282(13) . ?
Yb N2 2.285(12) . ?
Yb N4 2.354(14) . ?
Yb O1 2.364(11) . ?
Yb N1 2.383(11) . ?
Yb Cl 2.534(6) . ?
Yb C14 3.06(2) . ?
Yb C7 3.12(2) . ?
Yb C20 3.19(2) . ?
Yb C1 3.204(14) . ?
O1 C30 1.46(2) . ?
O1 C27 1.46(2) . ?
O2 C34 1.51(5) . ?
O2 C31 1.60(7) . ?
O3 C35 1.46(5) . ?
O3 C38 1.49(4) . ?
N1 C1 1.35(2) . ?
N1 C21 1.46(2) . ?
N2 C7 1.36(2) . ?
N2 C8 1.47(2) . ?
N3 C14 1.34(2) . ?
N3 C13 1.46(2) . ?
N4 C20 1.37(2) . ?
N4 C24 1.51(2) . ?
C1 C2 1.45(2) . ?
C1 C7 1.48(2) . ?
C2 C3 1.40(2) . ?
C3 C4 1.39(3) . ?
C4 C5 1.38(2) . ?
C5 C6 1.36(2) . ?
C6 C7 1.45(2) . ?
C8 C13 1.54(2) . ?
C8 C9 1.55(2) . ?
C9 C10 1.54(2) . ?
C10 C11 1.52(2) . ?
C11 C12 1.57(2) . ?
C12 C13 1.56(2) . ?
C14 C15 1.42(2) . ?
C14 C20 1.48(2) . ?
C15 C16 1.36(2) . ?
C16 C17 1.38(2) . ?
C17 C18 1.36(3) . ?
C18 C19 1.42(2) . ?
C19 C20 1.41(2) . ?
C21 C23 1.51(2) . ?
C21 C22 1.56(2) . ?
C24 C25 1.52(2) . ?
C24 C26 1.53(3) . ?
C27 C28 1.49(3) . ?
C28 C29 1.46(3) . ?
C29 C30 1.42(3) . ?
C31 C32 1.30(7) . ?
C32 C33 1.47(5) . ?
C33 C34 1.51(4) . ?
C35 C36 1.40(4) . ?
C36 C37 1.27(4) . ?
C37 C38 1.52(4) . ?
